data_8104566
loop_
_publ_author_name
'Xiao, Pan-Lei'
'Song, Xiu-Ying'
'Yang, Chen-Yu'
'Nie, Xu-Liang'
'Wang, Yi-Hua'

_publ_section_title
;
 Crystal structure of methyl 4-acetoxy-3-methoxybenzoate, C11H12O5
;
_journal_issue 6
_journal_name_full 'Zeitschrift f\"ur Kristallographie - New Crystal Structures'
_journal_page_first 1203
_journal_page_last 1205
_journal_paper_doi 10.1515/ncrs-2021-0278
_journal_volume 236
_journal_year 2021
_chemical_formula_moiety 'C11 H12 O5'
_chemical_formula_sum 'C11 H12 O5'
_chemical_formula_weight 224.21
_chemical_name_systematic 'methyl 4-acetoxy-3-methoxybenzoate'
_space_group_crystal_system orthorhombic
_space_group_IT_number 19
_space_group_name_Hall 'P 2ac 2ab'
_space_group_name_H-M_alt 'P 21 21 21'
_atom_sites_solution_hydrogens geom
_cell_angle_alpha 90
_cell_angle_beta 90
_cell_angle_gamma 90
_cell_formula_units_Z 4
_cell_length_a 5.5523(7)
_cell_length_b 12.7610(17)
_cell_length_c 15.374(2)
_cell_measurement_reflns_used 4762
_cell_measurement_temperature 296(2)
_cell_measurement_theta_max 27.24
_cell_measurement_theta_min 2.65
_cell_volume 1089.3(2)
_computing_cell_refinement 'APEX2, SAINT and SADABS [1]'
_computing_data_collection 'APEX2, SAINT and SADABS [1]'
_computing_data_reduction 'APEX2, SAINT and SADABS [1]'
_computing_molecular_graphics 'Diamond 4.0 [4]'
_computing_publication_material 'SHELXL-2014/7 (Sheldrick, 2014) [2,3]'
_computing_structure_refinement 'SHELXL-2014/7 (Sheldrick, 2014) [2,3]'
_computing_structure_solution 'SHELXL-2014/7 (Sheldrick, 2014) [2,3]'
_diffrn_ambient_temperature 296(2)
_diffrn_measured_fraction_theta_full 0.999
_diffrn_measured_fraction_theta_max 0.999
_diffrn_measurement_device_type 'Bruker APEX-II CCD'
_diffrn_measurement_method '\f and \w scans'
_diffrn_radiation_monochromator graphite
_diffrn_radiation_source 'sealed tube'
_diffrn_radiation_type MoK\a
_diffrn_radiation_wavelength 0.71073
_diffrn_reflns_av_R_equivalents 0.0195
_diffrn_reflns_av_unetI/netI 0.0147
_diffrn_reflns_Laue_measured_fraction_full 0.999
_diffrn_reflns_Laue_measured_fraction_max 0.999
_diffrn_reflns_limit_h_max 6
_diffrn_reflns_limit_h_min -6
_diffrn_reflns_limit_k_max 15
_diffrn_reflns_limit_k_min -15
_diffrn_reflns_limit_l_max 18
_diffrn_reflns_limit_l_min -18
_diffrn_reflns_number 8424
_diffrn_reflns_point_group_measured_fraction_full 0.999
_diffrn_reflns_point_group_measured_fraction_max 1.000
_diffrn_reflns_theta_full 25.242
_diffrn_reflns_theta_max 25.475
_diffrn_reflns_theta_min 2.074
_exptl_absorpt_coefficient_mu 0.109
_exptl_crystal_colour colorless
_exptl_crystal_density_diffrn 1.367
_exptl_crystal_description block
_exptl_crystal_F_000 472
_exptl_crystal_size_max 0.180
_exptl_crystal_size_mid 0.140
_exptl_crystal_size_min 0.120
_refine_diff_density_max 0.115
_refine_diff_density_min -0.086
_refine_diff_density_rms 0.023
_refine_ls_abs_structure_details
;
 Flack x determined using 718 quotients [(I+)-(I-)]/[(I+)+(I-)]
 (Parsons, Flack and Wagner, Acta Cryst. B69 (2013) 249-259).
;
_refine_ls_abs_structure_Flack 1.4(3)
_refine_ls_extinction_coef 0.027(5)
_refine_ls_extinction_expression Fc^*^=kFc[1+0.001xFc^2^\l^3^/sin(2\q)]^-1/4^
_refine_ls_extinction_method 'SHELXL-2014/7 (Sheldrick 2014'
_refine_ls_goodness_of_fit_ref 1.030
_refine_ls_hydrogen_treatment constr
_refine_ls_matrix_type full
_refine_ls_number_parameters 149
_refine_ls_number_reflns 2025
_refine_ls_number_restraints 0
_refine_ls_restrained_S_all 1.030
_refine_ls_R_factor_all 0.0309
_refine_ls_R_factor_gt 0.0273
_refine_ls_shift/su_max 0.000
_refine_ls_shift/su_mean 0.000
_refine_ls_structure_factor_coef Fsqd
_refine_ls_weighting_details 'w=1/[\s^2^(Fo^2^)+(0.0443P)^2^+0.1104P] where P=(Fo^2^+2Fc^2^)/3'
_refine_ls_weighting_scheme calc
_refine_ls_wR_factor_gt 0.0749
_refine_ls_wR_factor_ref 0.0787
_reflns_Friedel_coverage 0.682
_reflns_Friedel_fraction_full 1.000
_reflns_Friedel_fraction_max 1.000
_reflns_number_gt 1858
_reflns_number_total 2025
_reflns_threshold_expression 'I > 2\s(I)'
_cod_data_source_file suppl_j_ncrs-2021-0278_suppl.cif
_cod_data_source_block 5008_0m
_cod_database_code 8104566
_shelx_space_group_comment
;
The symmetry employed for this shelxl refinement is uniquely defined
by the following loop, which should always be used as a source of
symmetry information in preference to the above space-group names.
They are only intended as comments.
;
_shelx_estimated_absorpt_t_min 0.981
_shelx_estimated_absorpt_t_max 0.987

loop_
_space_group_symop_operation_xyz
'x, y, z'
'-x+1/2, -y, z+1/2'
'-x, y+1/2, -z+1/2'
'x+1/2, -y+1/2, -z'

loop_
_atom_site_label
_atom_site_type_symbol
_atom_site_fract_x
_atom_site_fract_y
_atom_site_fract_z
_atom_site_U_iso_or_equiv
_atom_site_adp_type
_atom_site_occupancy
_atom_site_site_symmetry_order
_atom_site_calc_flag
_atom_site_refinement_flags_posn
_atom_site_refinement_flags_adp
_atom_site_refinement_flags_occupancy
_atom_site_disorder_assembly
_atom_site_disorder_group
C1 C 0.5118(4) 0.09658(15) 0.15142(12) 0.0473(5) Uani 1 1 d . . . . .
H1 H 0.3788 0.0731 0.1826 0.057 Uiso 1 1 calc R U . . .
C2 C 0.6444(4) 0.18063(15) 0.18166(12) 0.0473(5) Uani 1 1 d . . . . .
C3 C 0.8390(4) 0.21561(15) 0.13224(13) 0.0482(5) Uani 1 1 d . . . . .
C4 C 0.9024(4) 0.16798(16) 0.05595(13) 0.0537(5) Uani 1 1 d . . . . .
H4 H 1.0325 0.1928 0.0239 0.064 Uiso 1 1 calc R U . . .
C5 C 0.7715(4) 0.08243(14) 0.02673(13) 0.0510(5) Uani 1 1 d . . . . .
H5 H 0.8146 0.0491 -0.0248 0.061 Uiso 1 1 calc R U . . .
C6 C 0.5776(4) 0.04688(14) 0.07416(12) 0.0439(4) Uani 1 1 d . . . . .
C7 C 0.4447(4) -0.04705(14) 0.04274(12) 0.0467(5) Uani 1 1 d . . . . .
C8 C 0.1116(5) -0.15816(18) 0.06569(16) 0.0670(6) Uani 1 1 d . . . . .
H8A H 0.0115 -0.1394 0.0172 0.101 Uiso 1 1 calc R U . . .
H8B H 0.0123 -0.1798 0.1135 0.101 Uiso 1 1 calc R U . . .
H8C H 0.2164 -0.2146 0.0492 0.101 Uiso 1 1 calc R U . . .
C9 C 0.4122(5) 0.19674(19) 0.31070(14) 0.0644(6) Uani 1 1 d . . . . .
H9A H 0.2631 0.2040 0.2796 0.097 Uiso 1 1 calc R U . . .
H9B H 0.4062 0.2380 0.3629 0.097 Uiso 1 1 calc R U . . .
H9C H 0.4366 0.1244 0.3255 0.097 Uiso 1 1 calc R U . . .
C10 C 0.8958(4) 0.39492(16) 0.16569(13) 0.0524(5) Uani 1 1 d . . . . .
C11 C 1.0699(5) 0.46698(19) 0.20890(15) 0.0633(6) Uani 1 1 d . . . . .
H11A H 1.0559 0.5357 0.1840 0.095 Uiso 1 1 calc R U . . .
H11B H 1.2308 0.4413 0.2005 0.095 Uiso 1 1 calc R U . . .
H11C H 1.0352 0.4703 0.2700 0.095 Uiso 1 1 calc R U . . .
O1 O 0.5057(3) -0.09909(12) -0.01877(11) 0.0721(5) Uani 1 1 d . . . . .
O2 O 0.2537(3) -0.06905(10) 0.09129(9) 0.0580(4) Uani 1 1 d . . . . .
O3 O 0.6046(3) 0.23179(12) 0.25771(9) 0.0660(5) Uani 1 1 d . . . . .
O4 O 0.9855(3) 0.29545(11) 0.16520(9) 0.0567(4) Uani 1 1 d . . . . .
O5 O 0.7066(3) 0.41688(12) 0.13460(14) 0.0762(5) Uani 1 1 d . . . . .

loop_
_atom_site_aniso_label
_atom_site_aniso_U_11
_atom_site_aniso_U_22
_atom_site_aniso_U_33
_atom_site_aniso_U_23
_atom_site_aniso_U_13
_atom_site_aniso_U_12
C1 0.0483(11) 0.0465(10) 0.0472(10) 0.0008(8) -0.0015(9) -0.0028(9)
C2 0.0519(12) 0.0457(10) 0.0445(10) -0.0007(8) -0.0074(8) -0.0021(9)
C3 0.0438(10) 0.0430(10) 0.0577(11) 0.0045(8) -0.0107(9) -0.0014(8)
C4 0.0481(11) 0.0512(11) 0.0619(12) 0.0070(9) 0.0039(10) -0.0011(9)
C5 0.0553(12) 0.0473(10) 0.0504(10) -0.0006(8) 0.0038(10) 0.0059(10)
C6 0.0472(10) 0.0388(9) 0.0458(9) 0.0009(7) -0.0055(8) 0.0043(8)
C7 0.0546(12) 0.0389(9) 0.0465(9) 0.0001(8) -0.0051(9) 0.0044(9)
C8 0.0681(15) 0.0580(12) 0.0750(15) -0.0117(11) -0.0043(12) -0.0173(12)
C9 0.0713(15) 0.0705(14) 0.0514(11) -0.0125(10) 0.0036(11) -0.0030(13)
C10 0.0510(12) 0.0500(10) 0.0562(11) 0.0016(9) -0.0036(10) -0.0075(10)
C11 0.0642(14) 0.0618(13) 0.0641(12) -0.0064(10) -0.0042(12) -0.0155(11)
O1 0.0907(13) 0.0557(9) 0.0701(10) -0.0212(8) 0.0151(9) -0.0065(9)
O2 0.0593(9) 0.0537(8) 0.0611(8) -0.0144(6) 0.0025(7) -0.0139(7)
O3 0.0802(11) 0.0662(9) 0.0516(8) -0.0152(7) 0.0037(8) -0.0223(8)
O4 0.0469(8) 0.0502(8) 0.0729(9) 0.0021(7) -0.0145(7) -0.0067(7)
O5 0.0611(10) 0.0552(9) 0.1122(14) 0.0014(9) -0.0270(10) 0.0000(8)

loop_
_atom_type_symbol
_atom_type_description
_atom_type_scat_dispersion_real
_atom_type_scat_dispersion_imag
_atom_type_scat_source
C C 0.0033 0.0016 'International Tables Vol C Tables 4.2.6.8 and 6.1.1.4'
H H 0.0000 0.0000 'International Tables Vol C Tables 4.2.6.8 and 6.1.1.4'
O O 0.0106 0.0060 'International Tables Vol C Tables 4.2.6.8 and 6.1.1.4'

loop_
_geom_angle_atom_site_label_1
_geom_angle_atom_site_label_2
_geom_angle_atom_site_label_3
_geom_angle
_geom_angle_site_symmetry_1
_geom_angle_site_symmetry_3
C2 C1 C6 120.01(18) . .
C2 C1 H1 120.0 . .
C6 C1 H1 120.0 . .
O3 C2 C1 125.22(18) . .
O3 C2 C3 116.21(17) . .
C1 C2 C3 118.56(18) . .
C4 C3 C2 121.67(18) . .
C4 C3 O4 118.98(18) . .
C2 C3 O4 119.11(18) . .
C3 C4 C5 119.54(19) . .
C3 C4 H4 120.2 . .
C5 C4 H4 120.2 . .
C6 C5 C4 119.84(18) . .
C6 C5 H5 120.1 . .
C4 C5 H5 120.1 . .
C5 C6 C1 120.37(17) . .
C5 C6 C7 118.76(17) . .
C1 C6 C7 120.85(18) . .
O1 C7 O2 123.36(19) . .
O1 C7 C6 124.0(2) . .
O2 C7 C6 112.59(16) . .
O2 C8 H8A 109.5 . .
O2 C8 H8B 109.5 . .
H8A C8 H8B 109.5 . .
O2 C8 H8C 109.5 . .
H8A C8 H8C 109.5 . .
H8B C8 H8C 109.5 . .
O3 C9 H9A 109.5 . .
O3 C9 H9B 109.5 . .
H9A C9 H9B 109.5 . .
O3 C9 H9C 109.5 . .
H9A C9 H9C 109.5 . .
H9B C9 H9C 109.5 . .
O5 C10 O4 122.74(19) . .
O5 C10 C11 127.4(2) . .
O4 C10 C11 109.8(2) . .
C10 C11 H11A 109.5 . .
C10 C11 H11B 109.5 . .
H11A C11 H11B 109.5 . .
C10 C11 H11C 109.5 . .
H11A C11 H11C 109.5 . .
H11B C11 H11C 109.5 . .
C7 O2 C8 116.84(17) . .
C2 O3 C9 117.80(16) . .
C10 O4 C3 117.85(16) . .

loop_
_geom_bond_atom_site_label_1
_geom_bond_atom_site_label_2
_geom_bond_distance
_geom_bond_site_symmetry_2
C1 C2 1.381(3) .
C1 C6 1.395(3) .
C1 H1 0.9300 .
C2 O3 1.357(2) .
C2 C3 1.394(3) .
C3 C4 1.367(3) .
C3 O4 1.399(2) .
C4 C5 1.386(3) .
C4 H4 0.9300 .
C5 C6 1.377(3) .
C5 H5 0.9300 .
C6 C7 1.488(3) .
C7 O1 1.204(2) .
C7 O2 1.327(3) .
C8 O2 1.439(2) .
C8 H8A 0.9600 .
C8 H8B 0.9600 .
C8 H8C 0.9600 .
C9 O3 1.416(3) .
C9 H9A 0.9600 .
C9 H9B 0.9600 .
C9 H9C 0.9600 .
C10 O5 1.187(3) .
C10 O4 1.364(3) .
C10 C11 1.491(3) .
C11 H11A 0.9600 .
C11 H11B 0.9600 .
C11 H11C 0.9600 .
